data_4112463
loop_
_publ_author_name
'Masaki Kita'
'Mikiko Kondo'
'Tomoyuki Koyama'
'Kaoru Yamada'
'Tsuyosi Matsumoto'
'Kun-Hyung Lee'
'Je-Tae Woo'
'Daisuke Uemura'

_publ_section_title
;
 Symbioimine Exhibiting Inhibitory Effect of Osteoclast Differentiation,
 from the Symbiotic Marine Dinoflagellate Symbiodinium sp.
;
_journal_name_full 'Journal of the American Chemical Society'
_journal_page_first 4794
_journal_page_last 4795
_journal_paper_doi 10.1021/ja049277f
_journal_volume 126
_journal_year 2004
_chemical_absolute_configuration ad
_chemical_formula_moiety 'C19 H23 N O5 S, H2 O'
_chemical_formula_sum 'C19 H25 N O6 S'
_chemical_formula_weight 395.47
_space_group_IT_number 19
_symmetry_cell_setting orthorhombic
_symmetry_Int_Tables_number 19
_symmetry_space_group_name_Hall 'P 2ac 2ab'
_symmetry_space_group_name_H-M 'P 21 21 21'
_cell_angle_alpha 90
_cell_angle_beta 90
_cell_angle_gamma 90
_cell_formula_units_Z 4
_cell_length_a 7.055(2)
_cell_length_b 15.043(5)
_cell_length_c 17.448(6)
_cell_measurement_reflns_used 2848
_cell_measurement_temperature 123.2
_cell_measurement_theta_max 27.5
_cell_measurement_theta_min 3.1
_cell_volume 1851.7(10)
_computing_cell_refinement CRYSTALCLEAR
_computing_data_collection CRYSTALCLEAR
_computing_data_reduction 'teXsan Ver. 1.11'
_computing_publication_material 'teXsan Ver. 1.11'
_computing_structure_refinement 'teXsan Ver. 1.10'
_computing_structure_solution directMethod
_diffrn_detector_area_resol_mean 28.57
_diffrn_measured_fraction_theta_full 0.9963
_diffrn_measured_fraction_theta_max 0.9963
_diffrn_measurement_device_type 'Rigaku/MSC Saturn70 CCD'
_diffrn_measurement_method \w
_diffrn_radiation_type 'Mo K\a'
_diffrn_radiation_wavelength 0.7107
_diffrn_reflns_av_R_equivalents 0.065
_diffrn_reflns_limit_h_max 8
_diffrn_reflns_limit_h_min -9
_diffrn_reflns_limit_k_max 19
_diffrn_reflns_limit_k_min -19
_diffrn_reflns_limit_l_max 20
_diffrn_reflns_limit_l_min -22
_diffrn_reflns_number 15273
_diffrn_reflns_theta_full 27.48
_diffrn_reflns_theta_max 27.48
_exptl_absorpt_coefficient_mu 0.212
_exptl_absorpt_correction_T_max 0.996
_exptl_absorpt_correction_T_min 0.853
_exptl_absorpt_correction_type multi-scan
_exptl_absorpt_process_details '(Jacobson, R. private communication1998)'
_exptl_crystal_colour colourless
_exptl_crystal_density_diffrn 1.418
_exptl_crystal_description block
_exptl_crystal_F_000 840
_exptl_crystal_size_max 0.100
_exptl_crystal_size_mid 0.020
_exptl_crystal_size_min 0.020
_refine_diff_density_max 0.40
_refine_diff_density_min -0.45
_refine_ls_abs_structure_details 'Flack H D (1983), Acta Cryst. A39, 876-881'
_refine_ls_abs_structure_Flack 0.03(14)
_refine_ls_extinction_method none
_refine_ls_goodness_of_fit_ref 0.989
_refine_ls_number_parameters 256
_refine_ls_number_reflns 4135
_refine_ls_R_factor_gt 0.0607
_refine_ls_shift/su_max 0.0001
_refine_ls_structure_factor_coef F
_refine_ls_weighting_details 'w = 1/[\s^2^(Fo) + 0.00123|Fo|^2^]'
_refine_ls_weighting_scheme calc
_refine_ls_wR_factor_ref 0.0829
_reflns_number_gt 3158
_reflns_number_total 4262
_reflns_threshold_expression F>0.0\s(F)
_cod_data_source_file ja049277fsi20040209_103603.cif
_cod_data_source_block uemura02
_cod_original_cell_volume 1851.8(10)
_cod_original_sg_symbol_H-M 'P 21 21 21 '
_cod_original_formula_sum 'C19 H25 N O6 S '
_cod_database_code 4112463

loop_
_symmetry_equiv_pos_as_xyz
x,y,z
1/2-x,-y,1/2+z
1/2+x,1/2-y,-z
-x,1/2+y,1/2-z

loop_
_atom_site_label
_atom_site_type_symbol
_atom_site_fract_x
_atom_site_fract_y
_atom_site_fract_z
_atom_site_U_iso_or_equiv
_atom_site_adp_type
_atom_site_occupancy
_atom_site_calc_flag
S(1) S 0.1463(1) 0.54089(7) 0.41956(5) 0.0232(2) Uani 1.00 d
O(1) O 0.1662(4) 0.5258(2) 0.7213(2) 0.0275(7) Uani 1.00 d
O(2) O 0.1187(4) 0.4437(2) 0.4576(1) 0.0244(7) Uani 1.00 d
O(3) O 0.3381(4) 0.5662(2) 0.4339(2) 0.0417(9) Uani 1.00 d
O(4) O 0.0076(5) 0.5970(2) 0.4555(2) 0.0378(9) Uani 1.00 d
O(5) O 0.1035(4) 0.5228(2) 0.3404(2) 0.0307(8) Uani 1.00 d
O(6) O 0.6594(5) 0.5477(3) 0.5284(2) 0.0386(9) Uani 1.00 d
N(1) N 0.4376(5) 0.1277(2) 0.8344(2) 0.0259(9) Uani 1.00 d
C(1) C 0.3176(6) 0.1017(3) 0.7688(2) 0.028(1) Uani 1.00 d
C(2) C 0.3110(6) 0.1722(3) 0.7060(2) 0.0247(10) Uani 1.00 d
C(3) C 0.5142(5) 0.2034(3) 0.6890(2) 0.0211(9) Uani 1.00 d
C(4) C 0.6060(5) 0.2399(3) 0.7625(2) 0.0222(9) Uani 1.00 d
C(5) C 0.5666(5) 0.1873(3) 0.8333(2) 0.0213(9) Uani 1.00 d
C(6) C 0.6706(6) 0.2121(3) 0.9043(2) 0.029(1) Uani 1.00 d
C(7) C 0.8797(6) 0.2378(3) 0.8921(2) 0.030(1) Uani 1.00 d
C(8) C 0.9049(6) 0.2989(3) 0.8219(2) 0.026(1) Uani 1.00 d
C(9) C 0.8209(5) 0.2530(3) 0.7518(2) 0.0235(9) Uani 1.00 d
C(10) C 0.8542(6) 0.3033(3) 0.6783(2) 0.0249(9) Uani 1.00 d
C(11) C 0.7318(5) 0.3101(3) 0.6219(2) 0.0240(10) Uani 1.00 d
C(12) C 0.5363(5) 0.2693(3) 0.6220(2) 0.0214(9) Uani 1.00 d
C(13) C 0.3904(5) 0.3436(2) 0.6135(2) 0.0197(9) Uani 1.00 d
C(14) C 0.3120(6) 0.3596(2) 0.5409(2) 0.0208(9) Uani 1.00 d
C(15) C 0.1914(5) 0.4306(3) 0.5320(2) 0.0199(9) Uani 1.00 d
C(16) C 0.1380(5) 0.4850(2) 0.5914(2) 0.0226(9) Uani 1.00 d
C(17) C 0.2187(5) 0.4701(3) 0.6630(2) 0.0200(9) Uani 1.00 d
C(18) C 0.3473(5) 0.3999(2) 0.6729(2) 0.0198(9) Uani 1.00 d
C(19) C 0.2081(6) 0.1343(3) 0.6363(3) 0.031(1) Uani 1.00 d
H(1) H 0.1910 0.0916 0.7870 0.0335 Uiso 1.00 calc
H(2) H 0.3669 0.0477 0.7473 0.0335 Uiso 1.00 calc
H(3) H 0.2399 0.2221 0.7248 0.0297 Uiso 1.00 calc
H(4) H 0.5847 0.1512 0.6751 0.0253 Uiso 1.00 calc
H(5) H 0.5530 0.2979 0.7707 0.0267 Uiso 1.00 calc
H(6) H 0.6069 0.2618 0.9272 0.0344 Uiso 1.00 calc
H(7) H 0.6665 0.1623 0.9387 0.0344 Uiso 1.00 calc
H(8) H 0.9248 0.2682 0.9369 0.0363 Uiso 1.00 calc
H(9) H 0.9527 0.1846 0.8844 0.0363 Uiso 1.00 calc
H(10) H 1.0372 0.3100 0.8135 0.0318 Uiso 1.00 calc
H(11) H 0.8405 0.3542 0.8306 0.0318 Uiso 1.00 calc
H(12) H 0.8786 0.1955 0.7470 0.0282 Uiso 1.00 calc
H(13) H 0.9741 0.3326 0.6723 0.0299 Uiso 1.00 calc
H(14) H 0.7693 0.3434 0.5775 0.0288 Uiso 1.00 calc
H(15) H 0.5280 0.2345 0.5760 0.0256 Uiso 1.00 calc
H(16) H 0.3419 0.3217 0.4983 0.0249 Uiso 1.00 calc
H(17) H 0.0476 0.5319 0.5838 0.0272 Uiso 1.00 calc
H(18) H 0.4061 0.3912 0.7220 0.0238 Uiso 1.00 calc
H(19) H 0.2838 0.0883 0.6136 0.0372 Uiso 1.00 calc
H(20) H 0.1874 0.1808 0.5995 0.0372 Uiso 1.00 calc
H(21) H 0.0884 0.1101 0.6520 0.0372 Uiso 1.00 calc
H(22) H 0.409(7) 0.108(4) 0.881(3) 0.0430 Uiso 1.00 .
H(23) H 0.213(7) 0.508(4) 0.760(3) 0.0430 Uiso 1.00 .
H(24) H 0.571(7) 0.539(4) 0.496(3) 0.0430 Uiso 1.00 .
H(25) H 0.752(7) 0.568(4) 0.492(3) 0.0430 Uiso 1.00 .

loop_
_atom_site_aniso_label
_atom_site_aniso_U_11
_atom_site_aniso_U_22
_atom_site_aniso_U_33
_atom_site_aniso_U_12
_atom_site_aniso_U_13
_atom_site_aniso_U_23
S(1) 0.0278(5) 0.0243(5) 0.0174(4) -0.0001(4) -0.0014(4) 0.0012(4)
O(1) 0.035(2) 0.029(2) 0.019(1) 0.010(1) 0.000(1) 0.000(1)
O(2) 0.036(2) 0.022(1) 0.015(1) 0.001(1) -0.007(1) 0.0006(10)
O(3) 0.033(2) 0.059(2) 0.034(2) -0.022(2) -0.008(1) 0.012(1)
O(4) 0.051(2) 0.031(2) 0.032(2) 0.018(2) 0.006(1) 0.004(1)
O(5) 0.040(2) 0.035(2) 0.018(1) 0.002(1) -0.002(1) 0.000(1)
O(6) 0.031(2) 0.061(2) 0.024(1) 0.002(2) -0.001(1) -0.012(2)
N(1) 0.029(2) 0.029(2) 0.020(2) 0.003(1) 0.007(1) 0.008(1)
C(1) 0.025(2) 0.025(2) 0.033(2) 0.002(2) 0.002(2) 0.001(2)
C(2) 0.023(2) 0.031(2) 0.020(2) 0.001(2) 0.002(2) -0.001(2)
C(3) 0.022(2) 0.023(2) 0.019(2) 0.000(2) -0.001(1) 0.000(2)
C(4) 0.024(2) 0.024(2) 0.019(2) 0.001(2) -0.001(1) 0.002(1)
C(5) 0.025(2) 0.017(2) 0.022(2) 0.006(1) 0.005(2) 0.001(1)
C(6) 0.037(2) 0.025(2) 0.024(2) 0.003(2) 0.004(2) 0.001(2)
C(7) 0.037(2) 0.028(2) 0.026(2) -0.003(2) -0.008(2) 0.002(2)
C(8) 0.025(2) 0.024(2) 0.030(2) -0.001(2) -0.004(2) 0.002(2)
C(9) 0.019(2) 0.024(2) 0.026(2) 0.004(2) -0.004(2) 0.002(2)
C(10) 0.020(2) 0.023(2) 0.031(2) -0.003(2) 0.003(2) 0.002(2)
C(11) 0.019(2) 0.027(2) 0.026(2) 0.000(2) 0.006(2) 0.001(2)
C(12) 0.022(2) 0.024(2) 0.018(2) 0.001(2) 0.001(1) -0.001(2)
C(13) 0.020(2) 0.018(2) 0.021(2) -0.001(1) 0.001(1) 0.000(1)
C(14) 0.029(2) 0.020(2) 0.014(2) -0.003(2) 0.002(1) -0.002(1)
C(15) 0.023(2) 0.022(2) 0.014(2) -0.007(2) -0.002(1) 0.001(1)
C(16) 0.020(2) 0.023(2) 0.025(2) 0.004(2) -0.003(2) 0.003(1)
C(17) 0.022(2) 0.022(2) 0.016(2) 0.000(1) -0.002(1) -0.003(1)
C(18) 0.020(2) 0.022(2) 0.018(2) 0.002(2) -0.001(2) 0.002(1)
C(19) 0.021(2) 0.033(2) 0.039(2) -0.003(2) -0.004(2) -0.005(2)

loop_
_atom_type_symbol
_atom_type_description
_atom_type_scat_dispersion_real
_atom_type_scat_dispersion_imag
_atom_type_scat_source
C C 0.003 0.002
;International Tables for Crystallography
(1992, Vol. C, Tables 4.2.6.8 and 6.1.1.1)
;
H H 0.000 0.000
;International Tables for Crystallography
(1992, Vol. C, Table 6.1.1.2)
;
N N 0.006 0.003
;International Tables for Crystallography
(1992, Vol. C, Tables 4.2.6.8 and 6.1.1.1)
;
O O 0.011 0.006
;International Tables for Crystallography
(1992, Vol. C, Tables 4.2.6.8 and 6.1.1.1)
;
S S 0.125 0.123
;International Tables for Crystallography
(1992, Vol. C, Tables 4.2.6.8 and 6.1.1.1)
;

loop_
_geom_angle_atom_site_label_1
_geom_angle_atom_site_label_2
_geom_angle_atom_site_label_3
_geom_angle
_geom_angle_publ_flag
O(2) S(1) O(3) 106.5(2) yes
O(2) S(1) O(4) 105.7(2) yes
O(2) S(1) O(5) 101.4(2) yes
O(3) S(1) O(4) 114.3(2) yes
O(3) S(1) O(5) 114.7(2) yes
O(4) S(1) O(5) 112.7(2) yes
S(1) O(2) C(15) 117.4(2) yes
C(1) N(1) C(5) 125.6(4) yes
N(1) C(1) C(2) 112.9(3) yes
C(1) C(2) C(3) 108.8(3) yes
C(1) C(2) C(19) 109.1(3) yes
C(3) C(2) C(19) 113.7(3) yes
C(2) C(3) C(4) 109.9(3) yes
C(2) C(3) C(12) 116.0(3) yes
C(4) C(3) C(12) 111.1(3) yes
C(3) C(4) C(5) 115.0(3) yes
C(3) C(4) C(9) 111.0(3) yes
C(5) C(4) C(9) 110.6(3) yes
N(1) C(5) C(4) 121.2(4) yes
N(1) C(5) C(6) 120.9(4) yes
C(4) C(5) C(6) 117.7(3) yes
C(5) C(6) C(7) 114.9(3) yes
C(6) C(7) C(8) 111.7(3) yes
C(7) C(8) C(9) 108.8(3) yes
C(4) C(9) C(8) 110.1(3) yes
C(4) C(9) C(10) 108.7(3) yes
C(8) C(9) C(10) 113.2(3) yes
C(9) C(10) C(11) 125.0(4) yes
C(10) C(11) C(12) 124.6(4) yes
C(3) C(12) C(11) 110.8(3) yes
C(3) C(12) C(13) 118.5(3) yes
C(11) C(12) C(13) 108.6(3) yes
C(12) C(13) C(14) 118.6(3) yes
C(12) C(13) C(18) 121.8(3) yes
C(14) C(13) C(18) 119.3(3) yes
C(13) C(14) C(15) 118.6(3) yes
O(2) C(15) C(14) 115.9(3) yes
O(2) C(15) C(16) 120.9(3) yes
C(14) C(15) C(16) 123.2(3) yes
C(15) C(16) C(17) 118.0(3) yes
O(1) C(17) C(16) 117.2(3) yes
O(1) C(17) C(18) 123.0(3) yes
C(16) C(17) C(18) 119.8(3) yes
C(13) C(18) C(17) 121.0(3) yes

loop_
_geom_bond_atom_site_label_1
_geom_bond_atom_site_label_2
_geom_bond_distance
_geom_bond_publ_flag
S(1) O(2) 1.618(3) yes
S(1) O(3) 1.428(3) yes
S(1) O(4) 1.436(3) yes
S(1) O(5) 1.440(3) yes
O(1) C(17) 1.369(4) yes
O(2) C(15) 1.409(4) yes
N(1) C(1) 1.477(5) yes
N(1) C(5) 1.278(5) yes
C(1) C(2) 1.526(6) yes
C(2) C(3) 1.537(5) yes
C(2) C(19) 1.527(6) yes
C(3) C(4) 1.539(5) yes
C(3) C(12) 1.541(5) yes
C(4) C(5) 1.493(5) yes
C(4) C(9) 1.540(6) yes
C(5) C(6) 1.487(6) yes
C(6) C(7) 1.540(7) yes
C(7) C(8) 1.542(6) yes
C(8) C(9) 1.524(6) yes
C(9) C(10) 1.506(5) yes
C(10) C(11) 1.314(6) yes
C(11) C(12) 1.509(5) yes
C(12) C(13) 1.526(5) yes
C(13) C(14) 1.403(5) yes
C(13) C(18) 1.374(5) yes
C(14) C(15) 1.375(6) yes
C(15) C(16) 1.374(5) yes
C(16) C(17) 1.391(5) yes
C(17) C(18) 1.402(5) yes

loop_
_geom_contact_atom_site_label_1
_geom_contact_atom_site_label_2
_geom_contact_distance
_geom_contact_site_symmetry_2
O(1) O(5) 2.737(4) 2_565
O(1) C(5) 3.219(5) 4_656
O(1) N(1) 3.333(5) 4_656
O(1) C(9) 3.451(5) 4_656
O(2) C(3) 3.460(5) 3_456
O(2) C(19) 3.529(5) 3_456
O(2) C(12) 3.540(5) 3_456
O(3) O(6) 2.818(5) .
O(3) C(8) 3.351(5) 2_664
O(3) C(6) 3.576(5) 4_656
O(4) O(6) 2.865(5) 1_455
O(4) C(6) 3.260(5) 2_564
O(4) C(7) 3.491(5) 4_656
O(5) C(18) 3.163(4) 2_564
O(5) C(17) 3.341(5) 2_564
O(5) C(1) 3.348(5) 3_456
O(5) C(3) 3.498(5) 3_456
O(6) N(1) 2.765(5) 4_656
O(6) C(5) 3.575(5) 4_656
O(6) C(6) 3.594(5) 4_656
N(1) C(17) 3.392(5) 4_646

loop_
_geom_torsion_atom_site_label_1
_geom_torsion_atom_site_label_2
_geom_torsion_atom_site_label_3
_geom_torsion_atom_site_label_4
_geom_torsion
_geom_torsion_publ_flag
S(1) O(2) C(15) C(14) -126.4(3) yes
S(1) O(2) C(15) C(16) 55.6(4) yes
O(1) C(17) C(16) C(15) 178.9(3) yes
O(1) C(17) C(18) C(13) 177.5(4) yes
O(2) C(15) C(14) C(13) 179.4(3) yes
O(2) C(15) C(16) C(17) -178.3(3) yes
O(3) S(1) O(2) C(15) 45.3(3) yes
O(4) S(1) O(2) C(15) -76.7(3) yes
O(5) S(1) O(2) C(15) 165.5(3) yes
N(1) C(1) C(2) C(3) 47.3(4) yes
N(1) C(1) C(2) C(19) 171.9(3) yes
N(1) C(5) C(4) C(3) -13.0(5) yes
N(1) C(5) C(4) C(9) -139.7(4) yes
N(1) C(5) C(6) C(7) 145.9(4) yes
C(1) N(1) C(5) C(4) 1.5(6) yes
C(1) N(1) C(5) C(6) 176.1(4) yes
C(1) C(2) C(3) C(4) -57.9(4) yes
C(1) C(2) C(3) C(12) 175.1(3) yes
C(2) C(1) N(1) C(5) -19.8(5) yes
C(2) C(3) C(4) C(5) 41.4(4) yes
C(2) C(3) C(4) C(9) 167.9(3) yes
C(2) C(3) C(12) C(11) 167.5(3) yes
C(2) C(3) C(12) C(13) 41.1(5) yes
C(3) C(4) C(5) C(6) 172.3(3) yes
C(3) C(4) C(9) C(8) 173.6(3) yes
C(3) C(4) C(9) C(10) 49.0(4) yes
C(3) C(12) C(11) C(10) -11.5(6) yes
C(3) C(12) C(13) C(14) -133.1(4) yes
C(3) C(12) C(13) C(18) 53.0(5) yes
C(4) C(3) C(2) C(19) -179.8(3) yes
C(4) C(3) C(12) C(11) 41.2(4) yes
C(4) C(3) C(12) C(13) -85.3(4) yes
C(4) C(5) C(6) C(7) -39.4(5) yes
C(4) C(9) C(8) C(7) 63.5(4) yes
C(4) C(9) C(10) C(11) -19.6(6) yes
C(5) C(4) C(3) C(12) 171.1(3) yes
C(5) C(4) C(9) C(8) -57.5(4) yes
C(5) C(4) C(9) C(10) 177.9(3) yes
C(5) C(6) C(7) C(8) 43.5(5) yes
C(6) C(5) C(4) C(9) 45.6(5) yes
C(6) C(7) C(8) C(9) -55.8(4) yes
C(7) C(8) C(9) C(10) -174.6(3) yes
C(8) C(9) C(10) C(11) -142.3(4) yes
C(9) C(4) C(3) C(12) -62.4(4) yes
C(9) C(10) C(11) C(12) 0.7(7) yes
C(10) C(11) C(12) C(13) 120.2(4) yes
C(11) C(12) C(13) C(14) 99.5(4) yes
C(11) C(12) C(13) C(18) -74.4(4) yes
C(12) C(3) C(2) C(19) 53.3(5) yes
C(12) C(13) C(14) C(15) -175.2(3) yes
C(12) C(13) C(18) C(17) 177.3(3) yes
C(13) C(14) C(15) C(16) -2.5(6) yes
C(13) C(18) C(17) C(16) -2.2(6) yes
C(14) C(13) C(18) C(17) 3.4(6) yes
C(14) C(15) C(16) C(17) 3.7(6) yes
C(15) C(14) C(13) C(18) -1.1(5) yes
C(15) C(16) C(17) C(18) -1.3(6) yes
C(15) C(16) C(17) C(18) -1.3(6) yes
